data_1557698
loop_
_publ_author_name
'Lovqvist, Karin C.'
'Wendt, Ola F.'
'Leipoldt, Johann G.'

_publ_section_title
;
 trans-Influence on Bond Distances in Platinum(II) Complexes. Structures
 of trans-[PtPhI(Me2S)2] and trans-[PtI2(Me2S)2]
;
_journal_name_full 'Acta Chemica Scandinavica'
_journal_page_first 1069
_journal_page_last 1073
_journal_paper_doi 10.3891/acta.chem.scand.50-1069
_journal_volume 50
_journal_year 1996
_chemical_formula_sum 'C10 H5 I Pt S2'
_chemical_formula_weight 511.24
_chemical_name_common
;
trans-[Iodophenylbis(dimethylsulfide)platinum(II)]
trans-[PtPhI(Me2S)2]
;
_space_group_IT_number 14
_space_group_name_Hall '-P 2ybc'
_space_group_name_H-M_alt 'P 1 21/c 1'
_symmetry_cell_setting monoclinic
_symmetry_Int_Tables_number 14
_symmetry_space_group_name_Hall '-P 2ybc'
_symmetry_space_group_name_H-M 'P 1 21/c 1'
_cell_angle_alpha 90.
_cell_angle_beta 105.444(7)
_cell_angle_gamma 90.
_cell_formula_units_Z 4
_cell_length_a 8.7126(4)
_cell_length_b 18.779(1)
_cell_length_c 9.1054(4)
_cell_volume 1435.98(13)
_diffrn_ambient_temperature 293
_diffrn_radiation_probe x-ray
_diffrn_radiation_type MoK\a
_diffrn_radiation_wavelength 0.71069
_exptl_absorpt_coefficient_mu 12.25
_exptl_crystal_density_diffrn 2.365
_exptl_crystal_F_000 912
_refine_ls_goodness_of_fit_ref 2.28
_refine_ls_number_parameters 128
_refine_ls_number_reflns 2381
_refine_ls_R_factor_gt 0.054
_refine_ls_wR_factor_gt 0.063
_cod_data_source_file Acta-Chem-Scand-1996-50-1069-1.cif
_cod_data_source_block 1
_cod_original_sg_symbol_H-M 'P 21/c'
_cod_database_code 1557698

loop_
_space_group_symop_id
_space_group_symop_operation_xyz
1 x,y,z
2 -x,1/2+y,1/2-z
3 -x,-y,-z
4 x,1/2-y,1/2+z

loop_
_atom_site_label
_atom_site_type_symbol
_atom_site_thermal_displace_type
_atom_site_fract_x
_atom_site_fract_y
_atom_site_fract_z
_atom_site_occupancy
_atom_site_U_iso_or_equiv
_atom_site_calc_flag
_atom_site_refinement_flags
_atom_site_disorder_assembly
_atom_site_disorder_group
Pt Pt Uiso 0.01800(6) 0.11608(3) 0.18177(6) 1.000 0.0326(3) . . . .
I I Uiso 0.28400(10) 0.08161(6) 0.40260(10) 1.000 0.0531(5) . . . .
S1 S Uiso 0.1868(5) 0.1649(2) 0.0546(5) 1.000 0.0494(13) . . . .
S2 S Uiso -0.1259(4) 0.0578(2) 0.3202(4) 1.000 0.0418(13) . . . .
C1 C Uiso -0.1728(17) 0.1452(7) 0.0204(15) 1.000 0.039(6) . . . .
C2 C Uiso -0.2318(19) 0.1027(7) -0.1132(17) 1.000 0.046(8) . . . .
C3 C Uiso -0.3650(18) 0.1229(10) -0.2239(16) 1.000 0.056(9) . . . .
C4 C Uiso -0.452(2) 0.1844(12) -0.209(2) 1.000 0.070(10) . . . .
C5 C Uiso -0.3968(19) 0.2249(8) -0.0782(19) 1.000 0.055(9) . . . .
C6 C Uiso -0.2595(19) 0.2048(8) 0.0332(17) 1.000 0.049(8) . . . .
C11 C Uiso 0.250(2) 0.0882(10) -0.040(2) 1.000 0.076(13) . . . .
C12 C Uiso 0.085(2) 0.2143(10) -0.118(2) 1.000 0.076(13) . . . .
C21 C Uiso -0.110(2) 0.1078(9) 0.4978(19) 1.000 0.067(10) . . . .
C22 C Uiso -0.343(2) 0.0622(10) 0.241(3) 1.000 0.076(13) . . . .
H1 H Uiso -0.17810 0.06000 -0.12540 1.000 0.0545 . . . .
H2 H Uiso -0.39930 0.09470 -0.31320 1.000 0.0671 . . . .
H3 H Uiso -0.54520 0.19760 -0.28510 1.000 0.0836 . . . .
H4 H Uiso -0.45260 0.26670 -0.06410 1.000 0.0659 . . . .
H5 H Uiso -0.22480 0.23360 0.12150 1.000 0.0595 . . . .

loop_
_atom_type_symbol
_atom_type_description
_atom_type_scat_dispersion_real
_atom_type_scat_dispersion_imag
_atom_type_scat_source
C C 0.0033 0.0016 ' International Tables Vol C Tables 4.2.6.8 and 6.1.1.4'
H H 0.0000 0.0000 ' International Tables Vol C Tables 4.2.6.8 and 6.1.1.4'
I I -0.4742 1.8119 ' International Tables Vol C Tables 4.2.6.8 and 6.1.1.4'
Pt Pt -1.7033 8.3905 ' International Tables Vol C Tables 4.2.6.8 and 6.1.1.4'
S S 0.1246 0.1234 ' International Tables Vol C Tables 4.2.6.8 and 6.1.1.4'

loop_
_geom_angle_atom_site_label_1
_geom_angle_atom_site_label_2
_geom_angle_atom_site_label_3
_geom_angle
_geom_angle_site_symmetry_1
_geom_angle_site_symmetry_2
_geom_angle_site_symmetry_3
_geom_angle_publ_flag
I Pt S1 86.18(11) . . . yes
I Pt S2 87.86(9) . . . yes
I Pt C1 177.7(4) . . . yes
S1 Pt S2 173.03(14) . . . yes
S1 Pt C1 92.3(4) . . . yes
S2 Pt C1 93.8(4) . . . yes
Pt S1 C11 103.7(6) . . . yes
Pt S1 C12 113.9(6) . . . yes
C11 S1 C12 97.6(8) . . . yes
Pt S2 C21 108.5(6) . . . yes
Pt S2 C22 114.9(8) . . . yes
C21 S2 C22 98.7(9) . . . yes
Pt C1 C2 121.2(10) . . . yes
Pt C1 C6 122.3(10) . . . yes
C2 C1 C6 116.5(13) . . . no
C1 C2 C3 120.8(14) . . . no
C2 C3 C4 121.9(15) . . . no
C3 C4 C5 117.4(16) . . . no
C4 C5 C6 120.6(15) . . . no
C1 C6 C5 122.8(14) . . . no
C1 C2 H1 120.00 . . . no
C3 C2 H1 120.00 . . . no
C2 C3 H2 119.00 . . . no
C4 C3 H2 119.00 . . . no
C3 C4 H3 121.00 . . . no
C5 C4 H3 121.00 . . . no
C4 C5 H4 120.00 . . . no
C6 C5 H4 120.00 . . . no
C1 C6 H5 119.00 . . . no
C5 C6 H5 119.00 . . . no

loop_
_geom_bond_atom_site_label_1
_geom_bond_atom_site_label_2
_geom_bond_distance
_geom_bond_site_symmetry_1
_geom_bond_site_symmetry_2
_geom_bond_publ_flag
Pt I 2.7113(11) . . yes
Pt S1 2.292(4) . . yes
Pt S2 2.280(4) . . yes
Pt C1 1.980(14) . . yes
S1 C11 1.836(19) . . yes
S1 C12 1.837(18) . . yes
S2 C21 1.843(17) . . yes
S2 C22 1.84(2) . . yes
C1 C2 1.43(2) . . no
C1 C6 1.37(2) . . no
C2 C3 1.37(2) . . no
C3 C4 1.41(3) . . no
C4 C5 1.39(3) . . no
C5 C6 1.40(2) . . no
C2 H1 0.9500 . . no
C3 H2 0.9500 . . no
C4 H3 0.9500 . . no
C5 H4 0.9500 . . no
C6 H5 0.9500 . . no

loop_
_geom_torsion_atom_site_label_1
_geom_torsion_atom_site_label_2
_geom_torsion_atom_site_label_3
_geom_torsion_atom_site_label_4
_geom_torsion
_geom_torsion_site_symmetry_1
_geom_torsion_site_symmetry_2
_geom_torsion_site_symmetry_3
_geom_torsion_site_symmetry_4
_geom_torsion_publ_flag
I Pt S1 C11 82.4(6) . . . . no
I Pt S1 C12 -172.7(7) . . . . no
C1 Pt S1 C11 -99.3(7) . . . . no
C1 Pt S1 C12 5.6(8) . . . . no
I Pt S2 C21 67.2(6) . . . . no
I Pt S2 C22 176.5(7) . . . . no
C1 Pt S2 C21 -111.2(7) . . . . no
C1 Pt S2 C22 -1.9(8) . . . . no
S1 Pt C1 C2 83.7(12) . . . . no
S1 Pt C1 C6 -99.4(13) . . . . no
S2 Pt C1 C2 -92.8(12) . . . . no
S2 Pt C1 C6 84.1(13) . . . . no
Pt C1 C2 C3 179.4(12) . . . . no
C6 C1 C2 C3 2(2) . . . . no
Pt C1 C6 C5 -178.3(12) . . . . no
C2 C1 C6 C5 -1(2) . . . . no
C1 C2 C3 C4 -2(3) . . . . no
C2 C3 C4 C5 1(3) . . . . no
C3 C4 C5 C6 0(3) . . . . no
C4 C5 C6 C1 0(3) . . . . no
